data_4037003
loop_
_publ_author_name
'Huang, Hong-Xiu'
'Wang, Hui-Jing'
'Tan, Ling'
'Wang, Shu-Qing'
'Tang, Pei'
'Song, Hao'
'Liu, Xiao-Yu'
'Zhang, Dan'
'Qin, Yong'

_publ_section_title
;
 Asymmetric Michael Addition Induced by (R)-tert-Butanesulfinamide and
 Syntheses of Chiral Pyrazolidinone Derivatives.
;
_journal_issue 21
_journal_name_full 'The Journal of organic chemistry'
_journal_page_first 10506
_journal_page_last 10516
_journal_paper_doi 10.1021/acs.joc.6b01237
_journal_volume 81
_journal_year 2016
_chemical_absolute_configuration unk
_chemical_formula_moiety 'C30 H41 N3 O7 S'
_chemical_formula_sum 'C30 H41 N3 O7 S'
_chemical_formula_weight 587.72
_space_group_crystal_system orthorhombic
_space_group_IT_number 19
_space_group_name_Hall 'P 2ac 2ab'
_space_group_name_H-M_alt 'P 21 21 21'
_atom_sites_solution_hydrogens geom
_atom_sites_solution_primary iterative
_audit_creation_date 2016-07-01
_audit_creation_method
;
Olex2 1.2
(compiled 2016.02.19 svn.r3266 for OlexSys, GUI svn.r5155)
;
_cell_angle_alpha 90
_cell_angle_beta 90
_cell_angle_gamma 90
_cell_formula_units_Z 4
_cell_length_a 8.3265(2)
_cell_length_b 10.1974(3)
_cell_length_c 38.2435(16)
_cell_measurement_reflns_used 5774
_cell_measurement_temperature 293(2)
_cell_measurement_theta_max 22.5090
_cell_measurement_theta_min 3.2260
_cell_volume 3247.20(18)
_computing_cell_refinement
;
CrysAlisPro, Agilent Technologies,
Version 1.171.37.35 (release 13-08-2014 CrysAlis171 .NET)
(compiled Aug 13 2014,18:06:01)
;
_computing_data_collection
;
CrysAlisPro, Agilent Technologies,
Version 1.171.37.35 (release 13-08-2014 CrysAlis171 .NET)
(compiled Aug 13 2014,18:06:01)
;
_computing_data_reduction
;
CrysAlisPro, Agilent Technologies,
Version 1.171.37.35 (release 13-08-2014 CrysAlis171 .NET)
(compiled Aug 13 2014,18:06:01)
;
_computing_molecular_graphics 'Olex2 (Dolomanov et al., 2009)'
_computing_publication_material 'Olex2 (Dolomanov et al., 2009)'
_computing_structure_refinement 'ShelXL (Sheldrick, 2015)'
_computing_structure_solution
;
Superflip (Palatinus & Chapuis, 2007;Palatinus & van der Lee, 2008;
Palatinus et al., 2012)
;
_diffrn_ambient_temperature 293.15
_diffrn_detector 'CCD plate'
_diffrn_detector_area_resol_mean 16.0874
_diffrn_detector_type Eos
_diffrn_measured_fraction_theta_full 0.997
_diffrn_measured_fraction_theta_max 0.998
_diffrn_measurement_details
;
#__ type_ start__ end____ width___ exp.time_
  1 omega  -25.00   24.00   0.1000    1.0000
omega____ theta____ kappa____ phi______ frames
    -      -20.3095  -99.0000 -120.0000 490

#__ type_ start__ end____ width___ exp.time_
  2 omega  -49.00   46.00   0.1000    1.0000
omega____ theta____ kappa____ phi______ frames
    -       22.0282  -57.0000  -60.0000 950

#__ type_ start__ end____ width___ exp.time_
  3 omega   -2.00   93.00   0.1000    1.0000
omega____ theta____ kappa____ phi______ frames
    -       22.0282   57.0000   90.0000 950

#__ type_ start__ end____ width___ exp.time_
  4 omega  -25.00   67.00   0.1000    1.0000
omega____ theta____ kappa____ phi______ frames
    -       22.0282  -99.0000 -180.0000 920

#__ type_ start__ end____ width___ exp.time_
  5 omega  -51.00   53.00   0.1000    1.0000
omega____ theta____ kappa____ phi______ frames
    -       22.0282  -38.0000 -180.0000 1040

#__ type_ start__ end____ width___ exp.time_
  6 omega  -44.00  -13.00   0.1000    1.0000
omega____ theta____ kappa____ phi______ frames
    -       22.0282   19.0000  -30.0000 310
;
_diffrn_measurement_device 'four-circle diffractometer'
_diffrn_measurement_device_type 'Xcalibur, Eos'
_diffrn_measurement_method '\w scans'
_diffrn_orient_matrix_UB_11 -0.0163368000
_diffrn_orient_matrix_UB_12 0.0376861000
_diffrn_orient_matrix_UB_13 -0.0151980000
_diffrn_orient_matrix_UB_21 0.0135447000
_diffrn_orient_matrix_UB_22 0.0583813000
_diffrn_orient_matrix_UB_23 0.0096333000
_diffrn_orient_matrix_UB_31 0.0824632000
_diffrn_orient_matrix_UB_32 -0.0020329000
_diffrn_orient_matrix_UB_33 -0.0045752000
_diffrn_radiation_monochromator graphite
_diffrn_radiation_probe x-ray
_diffrn_radiation_type MoK\a
_diffrn_radiation_wavelength 0.71073
_diffrn_reflns_av_R_equivalents 0.0229
_diffrn_reflns_av_unetI/netI 0.0238
_diffrn_reflns_Laue_measured_fraction_full 0.997
_diffrn_reflns_Laue_measured_fraction_max 0.998
_diffrn_reflns_limit_h_max 10
_diffrn_reflns_limit_h_min -10
_diffrn_reflns_limit_k_max 11
_diffrn_reflns_limit_k_min -12
_diffrn_reflns_limit_l_max 46
_diffrn_reflns_limit_l_min -47
_diffrn_reflns_number 26415
_diffrn_reflns_point_group_measured_fraction_full 0.998
_diffrn_reflns_point_group_measured_fraction_max 0.999
_diffrn_reflns_theta_full 25.242
_diffrn_reflns_theta_max 26.372
_diffrn_reflns_theta_min 2.921
_diffrn_source 'Enhance (Mo) X-ray Source'
_exptl_absorpt_coefficient_mu 0.146
_exptl_absorpt_correction_T_max 1.00000
_exptl_absorpt_correction_T_min 0.92931
_exptl_absorpt_correction_type multi-scan
_exptl_absorpt_process_details
;
CrysAlisPro, Agilent Technologies,
Version 1.171.37.35 (release 13-08-2014 CrysAlis171 .NET)
(compiled Aug 13 2014,18:06:01)
Empirical absorption correction using spherical harmonics,
 implemented in SCALE3 ABSPACK scaling algorithm.
;
_exptl_crystal_density_diffrn 1.202
_exptl_crystal_density_method 'not measured'
_exptl_crystal_description
;
;
_exptl_crystal_F_000 1256
_exptl_crystal_size_max 0.4
_exptl_crystal_size_mid 0.4
_exptl_crystal_size_min 0.15
_refine_diff_density_max 0.543
_refine_diff_density_min -0.282
_refine_diff_density_rms 0.045
_refine_ls_abs_structure_details
;
 Flack x determined using 1645 quotients [(I+)-(I-)]/[(I+)+(I-)]
 (Parsons and Flack (2004), Acta Cryst. A60, s61).
;
_refine_ls_abs_structure_Flack 0.02(3)
_refine_ls_extinction_method none
_refine_ls_goodness_of_fit_ref 1.041
_refine_ls_hydrogen_treatment constr
_refine_ls_matrix_type full
_refine_ls_number_parameters 356
_refine_ls_number_reflns 6646
_refine_ls_number_restraints 0
_refine_ls_restrained_S_all 1.041
_refine_ls_R_factor_all 0.0897
_refine_ls_R_factor_gt 0.0667
_refine_ls_shift/su_max 0.000
_refine_ls_shift/su_mean 0.000
_refine_ls_structure_factor_coef Fsqd
_refine_ls_weighting_details
;
 w=1/[\s^2^(Fo^2^)+(0.1136P)^2^+0.6983P]
 where P=(Fo^2^+2Fc^2^)/3
;
_refine_ls_weighting_scheme calc
_refine_ls_wR_factor_gt 0.1858
_refine_ls_wR_factor_ref 0.2072
_reflns_Friedel_coverage 0.754
_reflns_Friedel_fraction_full 1.000
_reflns_Friedel_fraction_max 1.000
_reflns_number_gt 4787
_reflns_number_total 6646
_reflns_threshold_expression 'I > 2\s(I)'
_cod_data_source_file jo6b01237_si_002.cif
_cod_data_source_block 160114_s2_djm
_cod_original_cell_volume 3247.2(2)
_cod_database_code 4037003
_shelxl_version_number 2013-2
_shelx_space_group_comment
;
The symmetry employed for this shelxl refinement is uniquely defined
by the following loop, which should always be used as a source of
symmetry information in preference to the above space-group names.
They are only intended as comments.
;
_shelx_estimated_absorpt_t_max 0.978
_shelx_estimated_absorpt_t_min 0.944
_reflns_odcompleteness_completeness 99.69
_reflns_odcompleteness_iscentric 1
_reflns_odcompleteness_theta 26.32
_olex2_refinement_description
;
1. Fixed Uiso
 At 1.2 times of:
  All C(H) groups, All C(H,H) groups
 At 1.5 times of:
  All C(H,H,H) groups
2. Uiso/Uaniso restraints and constraints
Uanis(O2A) = Uanis(O2B)
Uanis(O6B) = Uanis(O6A)
Uanis(C15) = Uanis(C16) = Uanis(C17) = Uanis(C18) = Uanis(C19) = Uanis(C20)
3. Others
 Sof(O2B)=1-FVAR(1)
 Sof(O2A)=FVAR(1)
 Sof(O6A)=1-FVAR(2)
 Sof(O6B)=FVAR(2)
4.a Ternary CH refined with riding coordinates:
 C2(H2), C3(H3), C22(H22)
4.b Secondary CH2 refined with riding coordinates:
 C4(H4A,H4B), C14(H14A,H14B), C23(H23A,H23B)
4.c Aromatic/amide H refined with riding coordinates:
 C6(H6), C7(H7), C9(H9), C10(H10), C16(H16), C17(H17), C19(H19), C20(H20)
4.d Idealised Me refined as rotating group:
 C11(H11A,H11B,H11C), C13(H13A,H13B,H13C), C21(H21A,H21B,H21C), C24(H24A,H24B,
 H24C), C26(H26A,H26B,H26C), C28(H28A,H28B,H28C), C29(H29A,H29B,H29C), C30(H30A,
 H30B,H30C)
;
_olex2_submission_special_instructions 'No special instructions were received'

loop_
_space_group_symop_operation_xyz
'x, y, z'
'-x+1/2, -y, z+1/2'
'x+1/2, -y+1/2, -z'
'-x, y+1/2, -z+1/2'

loop_
_atom_site_label
_atom_site_type_symbol
_atom_site_fract_x
_atom_site_fract_y
_atom_site_fract_z
_atom_site_U_iso_or_equiv
_atom_site_adp_type
_atom_site_occupancy
_atom_site_site_symmetry_order
_atom_site_calc_flag
_atom_site_refinement_flags_posn
_atom_site_refinement_flags_occupancy
_atom_site_disorder_assembly
_atom_site_disorder_group
S1 S -1.03169(18) -0.23239(14) -0.30873(4) 0.0840(5) Uani 1 1 d . . . .
O1 O -1.3238(5) -0.2984(5) -0.42380(11) 0.1055(15) Uani 1 1 d . . . .
O3 O -1.0153(6) -0.1760(4) -0.46030(11) 0.1046(14) Uani 1 1 d . . . .
O4 O -1.4978(8) -0.8105(7) -0.2757(2) 0.147(2) Uani 1 1 d . . . .
O5 O -0.6914(4) -0.3433(4) -0.36945(9) 0.0759(9) Uani 1 1 d . . . .
O7 O -0.4653(7) -0.9091(5) -0.45731(16) 0.136(2) Uani 1 1 d . . . .
N1 N -1.2245(5) -0.5008(5) -0.41164(12) 0.0752(12) Uani 1 1 d . . . .
N2 N -1.0751(4) -0.5704(4) -0.41075(10) 0.0644(10) Uani 1 1 d . . . .
N3 N -0.8633(5) -0.2477(4) -0.33208(10) 0.0678(10) Uani 1 1 d . . . .
C1 C -1.2117(7) -0.3739(6) -0.41882(13) 0.0779(15) Uani 1 1 d . . . .
C2 C -1.0324(6) -0.3381(5) -0.41741(11) 0.0660(11) Uani 1 1 d . . . .
H2 H -1.0175 -0.2685 -0.4000 0.079 Uiso 1 1 calc R . . .
C3 C -0.9576(5) -0.4652(4) -0.40315(11) 0.0573(10) Uani 1 1 d . . . .
H3 H -0.8554 -0.4833 -0.4149 0.069 Uiso 1 1 calc R . . .
C4 C -1.3735(6) -0.5726(7) -0.40624(16) 0.0902(17) Uani 1 1 d . . . .
H4A H -1.3794 -0.6428 -0.4233 0.108 Uiso 1 1 calc R . . .
H4B H -1.4629 -0.5138 -0.4106 0.108 Uiso 1 1 calc R . . .
C5 C -1.3927(6) -0.6303(6) -0.37059(16) 0.0792(14) Uani 1 1 d . . . .
C6 C -1.4487(8) -0.7561(7) -0.3674(2) 0.1004(18) Uani 1 1 d . . . .
H6 H -1.4640 -0.8050 -0.3877 0.121 Uiso 1 1 calc R . . .
C7 C -1.4830(11) -0.8132(9) -0.3361(3) 0.122(2) Uani 1 1 d . . . .
H7 H -1.5244 -0.8978 -0.3351 0.146 Uiso 1 1 calc R . . .
C8 C -1.4564(8) -0.7461(8) -0.3071(2) 0.104(2) Uani 1 1 d . . . .
C9 C -1.3957(7) -0.6200(8) -0.30752(19) 0.102(2) Uani 1 1 d . . . .
H9 H -1.3761 -0.5750 -0.2868 0.122 Uiso 1 1 calc R . . .
C10 C -1.3635(7) -0.5600(7) -0.34076(17) 0.0887(16) Uani 1 1 d . . . .
H10 H -1.3235 -0.4750 -0.3420 0.106 Uiso 1 1 calc R . . .
C11 C -1.4699(18) -0.7510(14) -0.2454(3) 0.187(5) Uani 1 1 d . . . .
H11A H -1.5083 -0.6623 -0.2465 0.280 Uiso 1 1 calc GR . . .
H11B H -1.3566 -0.7508 -0.2408 0.280 Uiso 1 1 calc GR . . .
H11C H -1.5247 -0.7970 -0.2270 0.280 Uiso 1 1 calc GR . . .
C12 C -0.9679(8) -0.2905(5) -0.45210(13) 0.0794(14) Uani 1 1 d . . . .
C13 C -0.9679(11) -0.1227(7) -0.49399(19) 0.121(3) Uani 1 1 d . . . .
H13A H -1.0583 -0.1237 -0.5096 0.182 Uiso 1 1 calc GR . . .
H13B H -0.8830 -0.1751 -0.5036 0.182 Uiso 1 1 calc GR . . .
H13C H -0.9310 -0.0342 -0.4910 0.182 Uiso 1 1 calc GR . . .
C14 C -1.0521(7) -0.6334(6) -0.44524(13) 0.0787(14) Uani 1 1 d . . . .
H14A H -1.0483 -0.5662 -0.4632 0.094 Uiso 1 1 calc R . . .
H14B H -1.1435 -0.6895 -0.4501 0.094 Uiso 1 1 calc R . . .
C15 C -0.9004(8) -0.7141(6) -0.44700(14) 0.0878(7) Uani 1 1 d . . . .
C16 C -0.8845(8) -0.8308(6) -0.42994(15) 0.0878(7) Uani 1 1 d . . . .
H16 H -0.9678 -0.8639 -0.4164 0.105 Uiso 1 1 calc R . . .
C17 C -0.7337(8) -0.9024(6) -0.43350(15) 0.0878(7) Uani 1 1 d . . . .
H17 H -0.7180 -0.9823 -0.4223 0.105 Uiso 1 1 calc R . . .
C18 C -0.6163(8) -0.8481(6) -0.45388(15) 0.0878(7) Uani 1 1 d . . . .
C19 C -0.6313(8) -0.7356(6) -0.47007(14) 0.0878(7) Uani 1 1 d . . . .
H19 H -0.5479 -0.7023 -0.4836 0.105 Uiso 1 1 calc R . . .
C20 C -0.7721(8) -0.6686(7) -0.46660(15) 0.0878(7) Uani 1 1 d . . . .
H20 H -0.7825 -0.5884 -0.4780 0.105 Uiso 1 1 calc R . . .
C21 C -0.4338(13) -1.0282(8) -0.4434(2) 0.142(4) Uani 1 1 d . . . .
H21A H -0.4227 -1.0914 -0.4619 0.213 Uiso 1 1 calc GR . . .
H21B H -0.5205 -1.0536 -0.4283 0.213 Uiso 1 1 calc GR . . .
H21C H -0.3359 -1.0242 -0.4302 0.213 Uiso 1 1 calc GR . . .
C22 C -0.9327(5) -0.4587(4) -0.36327(10) 0.0551(9) Uani 1 1 d . . . .
H22 H -1.0386 -0.4498 -0.3524 0.066 Uiso 1 1 calc R . . .
C23 C -0.8557(6) -0.5854(5) -0.34929(13) 0.0691(12) Uani 1 1 d . . . .
H23A H -0.9144 -0.6604 -0.3582 0.083 Uiso 1 1 calc R . . .
H23B H -0.7461 -0.5914 -0.3577 0.083 Uiso 1 1 calc R . . .
C24 C -0.8556(9) -0.5896(6) -0.30988(15) 0.0930(17) Uani 1 1 d . . . .
H24A H -0.8200 -0.6743 -0.3022 0.139 Uiso 1 1 calc GR . . .
H24B H -0.9624 -0.5738 -0.3014 0.139 Uiso 1 1 calc GR . . .
H24C H -0.7845 -0.5234 -0.3010 0.139 Uiso 1 1 calc GR . . .
C25 C -0.8339(5) -0.3413(5) -0.35292(11) 0.0606(10) Uani 1 1 d . . . .
C26 C -0.5796(7) -0.2393(7) -0.36092(19) 0.1000(19) Uani 1 1 d . . . .
H26A H -0.4789 -0.2556 -0.3723 0.150 Uiso 1 1 calc GR . . .
H26B H -0.5637 -0.2366 -0.3361 0.150 Uiso 1 1 calc GR . . .
H26C H -0.6223 -0.1569 -0.3687 0.150 Uiso 1 1 calc GR . . .
C27 C -1.0352(8) -0.0541(6) -0.30850(17) 0.0935(17) Uani 1 1 d . . . .
C28 C -1.1886(10) -0.0198(8) -0.2883(2) 0.123(3) Uani 1 1 d . . . .
H28A H -1.2800 -0.0302 -0.3034 0.185 Uiso 1 1 calc GR . . .
H28B H -1.1828 0.0694 -0.2804 0.185 Uiso 1 1 calc GR . . .
H28C H -1.1990 -0.0771 -0.2685 0.185 Uiso 1 1 calc GR . . .
C29 C -1.0433(18) -0.0063(11) -0.3456(3) 0.199(7) Uani 1 1 d . . . .
H29A H -0.9427 -0.0231 -0.3571 0.298 Uiso 1 1 calc GR . . .
H29B H -1.0645 0.0862 -0.3458 0.298 Uiso 1 1 calc GR . . .
H29C H -1.1278 -0.0514 -0.3577 0.298 Uiso 1 1 calc GR . . .
C30 C -0.8889(12) -0.0097(9) -0.2879(3) 0.164(5) Uani 1 1 d . . . .
H30A H -0.8859 -0.0546 -0.2659 0.246 Uiso 1 1 calc GR . . .
H30B H -0.8950 0.0831 -0.2840 0.246 Uiso 1 1 calc GR . . .
H30C H -0.7933 -0.0295 -0.3009 0.246 Uiso 1 1 calc GR . . .
O2A O -0.8691(19) -0.3504(8) -0.4703(2) 0.134(4) Uani 0.80(2) 1 d . P A 1
O6B O -1.158(3) -0.241(4) -0.3389(11) 0.128(5) Uani 0.30(3) 1 d . P B 1
O2B O -0.983(7) -0.369(4) -0.4775(10) 0.134(4) Uani 0.20(2) 1 d . P A 2
O6A O -1.1792(13) -0.2816(15) -0.3243(5) 0.128(5) Uani 0.70(3) 1 d . P B 2

loop_
_atom_site_aniso_label
_atom_site_aniso_U_11
_atom_site_aniso_U_22
_atom_site_aniso_U_33
_atom_site_aniso_U_23
_atom_site_aniso_U_13
_atom_site_aniso_U_12
S1 0.0812(9) 0.0762(8) 0.0945(10) -0.0142(7) 0.0369(8) 0.0032(7)
O1 0.091(3) 0.134(4) 0.092(3) 0.032(2) 0.011(2) 0.062(3)
O3 0.138(4) 0.090(3) 0.086(3) 0.029(2) 0.020(3) 0.028(3)
O4 0.129(4) 0.169(5) 0.144(5) 0.024(5) 0.007(4) 0.013(4)
O5 0.0568(17) 0.092(2) 0.079(2) -0.0149(18) 0.0203(16) -0.0007(17)
O7 0.144(4) 0.130(4) 0.135(4) 0.025(3) 0.038(4) 0.066(4)
N1 0.059(2) 0.096(3) 0.070(3) -0.001(2) -0.0032(19) 0.017(2)
N2 0.060(2) 0.078(2) 0.056(2) -0.0082(18) -0.0065(17) 0.0171(18)
N3 0.062(2) 0.075(2) 0.066(2) -0.013(2) 0.0119(18) -0.001(2)
C1 0.082(3) 0.101(4) 0.050(3) 0.008(2) 0.005(2) 0.038(3)
C2 0.077(3) 0.070(3) 0.052(2) 0.004(2) 0.004(2) 0.020(2)
C3 0.059(2) 0.066(2) 0.047(2) -0.0025(17) 0.0049(18) 0.016(2)
C4 0.062(3) 0.122(5) 0.087(4) -0.005(3) -0.009(3) 0.010(3)
C5 0.051(2) 0.103(4) 0.083(4) -0.004(3) -0.003(2) 0.011(3)
C6 0.089(4) 0.107(5) 0.105(5) -0.008(4) -0.008(4) 0.007(4)
C7 0.116(6) 0.114(5) 0.136(7) 0.001(5) -0.018(5) 0.013(5)
C8 0.074(3) 0.121(5) 0.117(6) 0.032(5) 0.014(4) 0.009(4)
C9 0.068(3) 0.151(6) 0.087(4) -0.027(4) -0.001(3) 0.017(4)
C10 0.063(3) 0.114(4) 0.089(4) 0.002(3) 0.008(3) 0.001(3)
C11 0.194(11) 0.258(15) 0.108(7) -0.037(9) 0.022(7) 0.050(11)
C12 0.104(4) 0.075(3) 0.058(3) 0.005(2) 0.013(3) 0.022(3)
C13 0.148(7) 0.119(5) 0.097(5) 0.048(4) 0.017(5) 0.015(5)
C14 0.084(3) 0.095(3) 0.057(3) -0.016(2) -0.012(2) 0.019(3)
C15 0.1084(17) 0.0898(15) 0.0654(14) -0.0122(11) -0.0018(11) 0.0182(14)
C16 0.1084(17) 0.0898(15) 0.0654(14) -0.0122(11) -0.0018(11) 0.0182(14)
C17 0.1084(17) 0.0898(15) 0.0654(14) -0.0122(11) -0.0018(11) 0.0182(14)
C18 0.1084(17) 0.0898(15) 0.0654(14) -0.0122(11) -0.0018(11) 0.0182(14)
C19 0.1084(17) 0.0898(15) 0.0654(14) -0.0122(11) -0.0018(11) 0.0182(14)
C20 0.1084(17) 0.0898(15) 0.0654(14) -0.0122(11) -0.0018(11) 0.0182(14)
C21 0.194(10) 0.104(5) 0.127(6) 0.013(4) -0.001(6) 0.073(6)
C22 0.055(2) 0.064(2) 0.047(2) 0.0007(17) 0.0027(17) 0.0078(19)
C23 0.073(3) 0.068(3) 0.067(3) 0.006(2) -0.010(2) 0.014(2)
C24 0.110(4) 0.103(4) 0.066(3) 0.013(3) -0.008(3) 0.011(4)
C25 0.056(2) 0.075(3) 0.051(2) 0.002(2) 0.0053(18) 0.013(2)
C26 0.073(3) 0.115(5) 0.112(5) -0.022(4) 0.033(3) -0.019(3)
C27 0.107(4) 0.083(3) 0.090(4) -0.011(3) 0.017(4) 0.023(3)
C28 0.138(6) 0.124(6) 0.109(5) -0.027(4) 0.022(5) 0.054(5)
C29 0.289(16) 0.165(9) 0.143(8) 0.073(7) 0.079(10) 0.111(10)
C30 0.124(6) 0.130(7) 0.238(12) -0.091(8) 0.011(7) -0.011(6)
O2A 0.180(11) 0.120(4) 0.104(5) 0.039(4) 0.077(6) 0.067(7)
O6B 0.057(4) 0.148(9) 0.180(12) -0.085(8) 0.060(5) -0.028(4)
O2B 0.180(11) 0.120(4) 0.104(5) 0.039(4) 0.077(6) 0.067(7)
O6A 0.057(4) 0.148(9) 0.180(12) -0.085(8) 0.060(5) -0.028(4)

loop_
_atom_type_symbol
_atom_type_description
_atom_type_scat_dispersion_real
_atom_type_scat_dispersion_imag
_atom_type_scat_source
C C 0.0033 0.0016 'International Tables Vol C Tables 4.2.6.8 and 6.1.1.4'
H H 0.0000 0.0000 'International Tables Vol C Tables 4.2.6.8 and 6.1.1.4'
N N 0.0061 0.0033 'International Tables Vol C Tables 4.2.6.8 and 6.1.1.4'
O O 0.0106 0.0060 'International Tables Vol C Tables 4.2.6.8 and 6.1.1.4'
S S 0.1246 0.1234 'International Tables Vol C Tables 4.2.6.8 and 6.1.1.4'

loop_
_geom_angle_atom_site_label_1
_geom_angle_atom_site_label_2
_geom_angle_atom_site_label_3
_geom_angle
N3 S1 C27 96.3(3)
O6B S1 N3 99.4(10)
O6B S1 C27 92.9(14)
O6A S1 N3 117.3(6)
O6A S1 C27 109.5(7)
C12 O3 C13 118.5(5)
C11 O4 C8 119.1(9)
C25 O5 C26 116.8(4)
C21 O7 C18 122.2(7)
N2 N1 C4 119.2(4)
C1 N1 N2 114.7(4)
C1 N1 C4 126.0(5)
N1 N2 C3 102.7(3)
N1 N2 C14 107.8(4)
C14 N2 C3 113.8(4)
C25 N3 S1 124.7(3)
O1 C1 N1 125.7(6)
O1 C1 C2 126.6(6)
N1 C1 C2 107.6(4)
C1 C2 H2 108.6
C1 C2 C3 101.9(4)
C3 C2 H2 108.6
C12 C2 C1 113.0(4)
C12 C2 H2 108.6
C12 C2 C3 116.0(4)
N2 C3 C2 105.8(3)
N2 C3 H3 110.3
N2 C3 C22 108.3(3)
C2 C3 H3 110.3
C2 C3 C22 111.7(3)
C22 C3 H3 110.3
N1 C4 H4A 108.6
N1 C4 H4B 108.6
N1 C4 C5 114.8(5)
H4A C4 H4B 107.6
C5 C4 H4A 108.6
C5 C4 H4B 108.6
C6 C5 C4 119.1(6)
C10 C5 C4 122.4(6)
C10 C5 C6 118.4(6)
C5 C6 H6 118.3
C7 C6 C5 123.3(7)
C7 C6 H6 118.3
C6 C7 H7 120.6
C8 C7 C6 118.7(8)
C8 C7 H7 120.6
C7 C8 O4 115.5(9)
C7 C8 C9 122.3(8)
C9 C8 O4 122.2(8)
C8 C9 H9 120.8
C8 C9 C10 118.3(7)
C10 C9 H9 120.8
C5 C10 C9 118.8(7)
C5 C10 H10 120.6
C9 C10 H10 120.6
O4 C11 H11A 109.5
O4 C11 H11B 109.5
O4 C11 H11C 109.5
H11A C11 H11B 109.5
H11A C11 H11C 109.5
H11B C11 H11C 109.5
O3 C12 C2 113.6(5)
O2A C12 O3 121.4(6)
O2A C12 C2 124.8(5)
O2B C12 O3 111.1(17)
O2B C12 C2 115.8(17)
O3 C13 H13A 109.5
O3 C13 H13B 109.5
O3 C13 H13C 109.5
H13A C13 H13B 109.5
H13A C13 H13C 109.5
H13B C13 H13C 109.5
N2 C14 H14A 109.1
N2 C14 H14B 109.1
N2 C14 C15 112.6(4)
H14A C14 H14B 107.8
C15 C14 H14A 109.1
C15 C14 H14B 109.1
C16 C15 C14 122.4(6)
C16 C15 C20 118.4(6)
C20 C15 C14 119.2(5)
C15 C16 H16 120.8
C15 C16 C17 118.4(6)
C17 C16 H16 120.8
C16 C17 H17 121.1
C18 C17 C16 117.7(6)
C18 C17 H17 121.1
C17 C18 O7 120.8(6)
C19 C18 O7 115.3(6)
C19 C18 C17 123.8(6)
C18 C19 H19 120.8
C18 C19 C20 118.3(7)
C20 C19 H19 120.8
C15 C20 H20 118.4
C19 C20 C15 123.3(6)
C19 C20 H20 118.4
O7 C21 H21A 109.5
O7 C21 H21B 109.5
O7 C21 H21C 109.5
H21A C21 H21B 109.5
H21A C21 H21C 109.5
H21B C21 H21C 109.5
C3 C22 H22 107.8
C23 C22 C3 111.4(3)
C23 C22 H22 107.8
C25 C22 C3 111.6(4)
C25 C22 H22 107.8
C25 C22 C23 110.4(3)
C22 C23 H23A 109.3
C22 C23 H23B 109.3
H23A C23 H23B 107.9
C24 C23 C22 111.8(4)
C24 C23 H23A 109.3
C24 C23 H23B 109.3
C23 C24 H24A 109.5
C23 C24 H24B 109.5
C23 C24 H24C 109.5
H24A C24 H24B 109.5
H24A C24 H24C 109.5
H24B C24 H24C 109.5
O5 C25 C22 110.3(4)
N3 C25 O5 118.5(4)
N3 C25 C22 131.2(4)
O5 C26 H26A 109.5
O5 C26 H26B 109.5
O5 C26 H26C 109.5
H26A C26 H26B 109.5
H26A C26 H26C 109.5
H26B C26 H26C 109.5
C28 C27 S1 104.1(5)
C29 C27 S1 108.7(6)
C29 C27 C28 111.4(7)
C29 C27 C30 115.4(9)
C30 C27 S1 106.7(6)
C30 C27 C28 109.8(6)
C27 C28 H28A 109.5
C27 C28 H28B 109.5
C27 C28 H28C 109.5
H28A C28 H28B 109.5
H28A C28 H28C 109.5
H28B C28 H28C 109.5
C27 C29 H29A 109.5
C27 C29 H29B 109.5
C27 C29 H29C 109.5
H29A C29 H29B 109.5
H29A C29 H29C 109.5
H29B C29 H29C 109.5
C27 C30 H30A 109.5
C27 C30 H30B 109.5
C27 C30 H30C 109.5
H30A C30 H30B 109.5
H30A C30 H30C 109.5
H30B C30 H30C 109.5

loop_
_geom_bond_atom_site_label_1
_geom_bond_atom_site_label_2
_geom_bond_distance
S1 N3 1.670(4)
S1 C27 1.818(6)
S1 O6B 1.56(4)
S1 O6A 1.453(11)
O1 C1 1.225(6)
O3 C12 1.272(6)
O3 C13 1.453(7)
O4 C8 1.410(9)
O4 C11 1.330(11)
O5 C25 1.345(5)
O5 C26 1.447(7)
O7 C18 1.409(8)
O7 C21 1.351(8)
N1 N2 1.432(5)
N1 C1 1.327(8)
N1 C4 1.455(8)
N2 C3 1.481(6)
N2 C14 1.480(6)
N3 C25 1.267(6)
C1 C2 1.538(8)
C2 H2 0.9800
C2 C3 1.538(6)
C2 C12 1.511(7)
C3 H3 0.9800
C3 C22 1.541(6)
C4 H4A 0.9700
C4 H4B 0.9700
C4 C5 1.494(9)
C5 C6 1.370(9)
C5 C10 1.369(9)
C6 H6 0.9300
C6 C7 1.363(11)
C7 H7 0.9300
C7 C8 1.320(12)
C8 C9 1.382(11)
C9 H9 0.9300
C9 C10 1.436(10)
C10 H10 0.9300
C11 H11A 0.9600
C11 H11B 0.9600
C11 H11C 0.9600
C12 O2A 1.239(9)
C12 O2B 1.26(5)
C13 H13A 0.9600
C13 H13B 0.9600
C13 H13C 0.9600
C14 H14A 0.9700
C14 H14B 0.9700
C14 C15 1.509(8)
C15 C16 1.364(9)
C15 C20 1.385(9)
C16 H16 0.9300
C16 C17 1.459(9)
C17 H17 0.9300
C17 C18 1.367(9)
C18 C19 1.310(8)
C19 H19 0.9300
C19 C20 1.364(9)
C20 H20 0.9300
C21 H21A 0.9600
C21 H21B 0.9600
C21 H21C 0.9600
C22 H22 0.9800
C22 C23 1.538(6)
C22 C25 1.506(7)
C23 H23A 0.9700
C23 H23B 0.9700
C23 C24 1.508(8)
C24 H24A 0.9600
C24 H24B 0.9600
C24 H24C 0.9600
C26 H26A 0.9600
C26 H26B 0.9600
C26 H26C 0.9600
C27 C28 1.533(9)
C27 C29 1.502(12)
C27 C30 1.520(12)
C28 H28A 0.9600
C28 H28B 0.9600
C28 H28C 0.9600
C29 H29A 0.9600
C29 H29B 0.9600
C29 H29C 0.9600
C30 H30A 0.9600
C30 H30B 0.9600
C30 H30C 0.9600
